data_4513618
loop_
_publ_author_name
'Husain, Ahmad'
'Parveen, Rumana'
'Dastidar, Parthasarathi'

_publ_section_title
;
 New Series of ZnII/CdIIMixed Ligand Coordination Polymers: Toward the
 Design of Metallogels
;
_journal_issue 10
_journal_name_full 'Crystal Growth &amp; Design'
_journal_page_first 5075
_journal_paper_doi 10.1021/acs.cgd.5b01044
_journal_volume 15
_journal_year 2015
_chemical_formula_moiety 'C14 H10 N2 O5, C14 H9 N2 O5 -, Na +, 2(H2 O)'
_chemical_formula_sum 'C28 H18 N4 Na O12'
_chemical_formula_weight 625.45
_space_group_crystal_system monoclinic
_space_group_IT_number 14
_space_group_name_Hall '-P 2ybc'
_space_group_name_H-M_alt 'P 1 21/c 1'
_symmetry_space_group_name_Hall '-P 2ybc'
_symmetry_space_group_name_H-M 'P 1 21/c 1'
_atom_sites_solution_hydrogens mixed
_atom_sites_solution_primary direct
_audit_creation_date 2015-05-15
_audit_creation_method
;
Olex2 1.2
(compiled 2015.01.26 svn.r3150 for OlexSys, GUI svn.r4998)
;
_cell_angle_alpha 90
_cell_angle_beta 94.418(5)
_cell_angle_gamma 90
_cell_formula_units_Z 8
_cell_length_a 21.8715(17)
_cell_length_b 7.4843(6)
_cell_length_c 32.824(2)
_cell_measurement_reflns_used 9915
_cell_measurement_temperature 230(2)
_cell_measurement_theta_max 25.202
_cell_measurement_theta_min 2.323
_cell_volume 5357.1(7)
_computing_cell_refinement 'SAINT v8.34A (Bruker, 2013)'
_computing_data_reduction 'SAINT v8.34A (Bruker, 2013)'
_computing_molecular_graphics 'Olex2 (Dolomanov et al., 2009)'
_computing_publication_material 'Olex2 (Dolomanov et al., 2009)'
_computing_structure_refinement 'ShelXL (Sheldrick, 2008)'
_computing_structure_solution 'ShelXS (Sheldrick, 2008)'
_diffrn_ambient_temperature 230.15
_diffrn_detector 'Bruker APEX2 area detector'
_diffrn_detector_area_resol_mean 7.9
_diffrn_detector_type 'CCD area detector'
_diffrn_measured_fraction_theta_full 1.000
_diffrn_measured_fraction_theta_max 0.999
_diffrn_measurement_device 'three-circle diffractometer'
_diffrn_measurement_device_type 'Bruker SMART APEX-II CCD'
_diffrn_measurement_method '\w and \f scans'
_diffrn_radiation_monochromator 'mirror optics'
_diffrn_radiation_probe x-ray
_diffrn_radiation_type MoK\a
_diffrn_radiation_wavelength 0.71073
_diffrn_reflns_av_R_equivalents 0.0977
_diffrn_reflns_av_unetI/netI 0.0601
_diffrn_reflns_laue_measured_fraction_full 1.000
_diffrn_reflns_laue_measured_fraction_max 0.999
_diffrn_reflns_limit_h_max 26
_diffrn_reflns_limit_h_min -26
_diffrn_reflns_limit_k_max 9
_diffrn_reflns_limit_k_min -9
_diffrn_reflns_limit_l_max 40
_diffrn_reflns_limit_l_min -40
_diffrn_reflns_number 93163
_diffrn_reflns_point_group_measured_fraction_full 1.000
_diffrn_reflns_point_group_measured_fraction_max 0.999
_diffrn_reflns_theta_full 25.242
_diffrn_reflns_theta_max 25.699
_diffrn_reflns_theta_min 1.244
_diffrn_source 'microfocus sealed X-ray tube'
_diffrn_source_type 'Incoatec I\ms'
_diffrn_standards_number 0
_exptl_absorpt_coefficient_mu 0.137
_exptl_absorpt_correction_T_max 0.6464
_exptl_absorpt_correction_T_min 0.6004
_exptl_absorpt_correction_type multi-scan
_exptl_absorpt_process_details SADABS-2014/5
_exptl_crystal_colour orange
_exptl_crystal_colour_primary orange
_exptl_crystal_density_diffrn 1.551
_exptl_crystal_description needle
_exptl_crystal_F_000 2568
_exptl_crystal_size_max 0.6
_exptl_crystal_size_mid 0.134
_exptl_crystal_size_min 0.124
_refine_diff_density_max 0.589
_refine_diff_density_min -0.282
_refine_diff_density_rms 0.068
_refine_ls_extinction_method none
_refine_ls_goodness_of_fit_ref 0.986
_refine_ls_hydrogen_treatment constr
_refine_ls_matrix_type full
_refine_ls_number_parameters 812
_refine_ls_number_reflns 10167
_refine_ls_number_restraints 0
_refine_ls_restrained_S_all 0.986
_refine_ls_R_factor_all 0.1391
_refine_ls_R_factor_gt 0.0595
_refine_ls_shift/su_max 0.001
_refine_ls_shift/su_mean 0.000
_refine_ls_structure_factor_coef Fsqd
_refine_ls_weighting_details 'w=1/[\s^2^(Fo^2^)+(0.1015P)^2^] where P=(Fo^2^+2Fc^2^)/3'
_refine_ls_weighting_scheme calc
_refine_ls_wR_factor_gt 0.1624
_refine_ls_wR_factor_ref 0.1959
_reflns_Friedel_coverage 0.000
_reflns_number_gt 4928
_reflns_number_total 10167
_reflns_threshold_expression 'I > 2\s(I)'
_cod_data_source_file cg5b01044_si_002.cif
_cod_data_source_block CP1
_cod_depositor_comments
;
Adding full bibliography for 4513613--4513620.cif.

2023-09-06
Z value and formula fixed to values more according to usual
chemical conventions.                 miguel
;
_cod_original_formula_sum 'C56 H36 N8 Na2 O24'
_cod_original_formula_weight 1250.91
_cod_original_formula_moiety 'C56 H36 N8 Na2 O24'
_cod_original_formula_units_Z 4
_cod_database_code 4513618
_shelx_space_group_comment
;
The symmetry employed for this shelxl refinement is uniquely defined
by the following loop, which should always be used as a source of
symmetry information in preference to the above space-group names.
They are only intended as comments.
;
_shelx_estimated_absorpt_t_max 0.983
_shelx_estimated_absorpt_t_min 0.922
_olex2_refinement_description
;
1. Fixed Uiso
 At 1.2 times of:
  All C(H) groups, All O(H) groups
 At 1.5 times of:
  All O(H,H) groups
2.a Rotating group:
 O6(H6E,H6F)
2.b Aromatic/amide H refined with riding coordinates:
 C2A(H2A), C2B(H2B), C2C(H2C), C2D(H2D), C3A(H3A), C3B(H3B), C3C(H3C),
 C3D(H3D), C5A(H5A), C5B(H5B), C5C(H5C), C5D(H5D), C6A(H6A), C6B(H6B), C6C(H6C),
  C6D(H6D), C8A(H8A), C8B(H8B), C8C(H8C), C8D(H8D), C10A(H10A), C10B(H10B),
 C10C(H10C), C10D(H10D), C12A(H12A), C12B(H12B), C12C(H12C), C12D(H12D)
2.c Tetrahedral OH refined with riding coordinates:
 O3A(H3AA), O3C(H3CA), O3D(H3DA), O4A(H4A), O4B(H4B), O4C(H4C)
;
_shelx_shelxl_version_number 2014/7
_olex2_submission_special_instructions 'No special instructions were received'

loop_
_space_group_symop_operation_xyz
'x, y, z'
'-x, y+1/2, -z+1/2'
'-x, -y, -z'
'x, -y-1/2, z-1/2'

loop_
_atom_site_label
_atom_site_type_symbol
_atom_site_fract_x
_atom_site_fract_y
_atom_site_fract_z
_atom_site_U_iso_or_equiv
_atom_site_adp_type
_atom_site_occupancy
_atom_site_site_symmetry_order
_atom_site_calc_flag
_atom_site_refinement_flags_posn
C1A C 0.39827(17) 0.9581(5) 0.57873(10) 0.0275(9) Uani 1 1 d .
C1B C 0.38772(16) 0.4493(5) 0.57352(10) 0.0250(8) Uani 1 1 d .
C1C C 0.11349(17) 0.6974(5) 0.42587(10) 0.0287(9) Uani 1 1 d .
C1D C 0.09917(17) 0.2069(5) 0.42209(10) 0.0269(9) Uani 1 1 d .
C2A C 0.44302(17) 1.0312(5) 0.55595(10) 0.0314(9) Uani 1 1 d .
H2A H 0.4833 1.0455 0.5676 0.038 Uiso 1 1 calc R
C2B C 0.33148(16) 0.4302(5) 0.55152(10) 0.0272(9) Uani 1 1 d .
H2B H 0.2983 0.3781 0.5637 0.033 Uiso 1 1 calc R
C2C C 0.17146(16) 0.6766(5) 0.44589(11) 0.0307(9) Uani 1 1 d .
H2C H 0.2031 0.6227 0.4325 0.037 Uiso 1 1 calc R
C2D C 0.15707(16) 0.1824(5) 0.44149(10) 0.0271(8) Uani 1 1 d .
H2D H 0.1884 0.1303 0.4274 0.032 Uiso 1 1 calc R
C3A C 0.42800(18) 1.0829(5) 0.51602(11) 0.0326(9) Uani 1 1 d .
H3A H 0.4580 1.1327 0.5004 0.039 Uiso 1 1 calc R
C3B C 0.32467(16) 0.4879(4) 0.51181(10) 0.0264(8) Uani 1 1 d .
H3B H 0.2866 0.4736 0.4968 0.032 Uiso 1 1 calc R
C3C C 0.18194(17) 0.7354(5) 0.48545(11) 0.0319(9) Uani 1 1 d .
H3C H 0.2209 0.7197 0.4991 0.038 Uiso 1 1 calc R
C3D C 0.16839(15) 0.2349(4) 0.48153(10) 0.0248(8) Uani 1 1 d .
H3D H 0.2076 0.2174 0.4948 0.030 Uiso 1 1 calc R
C4A C 0.36827(17) 1.0610(5) 0.49908(10) 0.0264(8) Uani 1 1 d .
C4B C 0.37280(16) 0.5670(5) 0.49341(10) 0.0232(8) Uani 1 1 d .
C4C C 0.13629(17) 0.8173(5) 0.50549(10) 0.0271(8) Uani 1 1 d .
C4D C 0.12291(16) 0.3133(4) 0.50264(9) 0.0224(8) Uani 1 1 d .
C5A C 0.32489(17) 0.9845(5) 0.52158(10) 0.0303(9) Uani 1 1 d .
H5A H 0.2847 0.9680 0.5098 0.036 Uiso 1 1 calc R
C5B C 0.42913(16) 0.5865(4) 0.51562(10) 0.0273(9) Uani 1 1 d .
H5B H 0.4621 0.6400 0.5035 0.033 Uiso 1 1 calc R
C5C C 0.07800(16) 0.8361(5) 0.48559(10) 0.0281(9) Uani 1 1 d .
H5C H 0.0464 0.8894 0.4992 0.034 Uiso 1 1 calc R
C5D C 0.06438(16) 0.3317(4) 0.48351(10) 0.0258(8) Uani 1 1 d .
H5D H 0.0328 0.3807 0.4979 0.031 Uiso 1 1 calc R
C6A C 0.33979(17) 0.9316(5) 0.56144(10) 0.0291(9) Uani 1 1 d .
H6A H 0.3101 0.8777 0.5766 0.035 Uiso 1 1 calc R
C6B C 0.43656(17) 0.5274(5) 0.55541(10) 0.0280(9) Uani 1 1 d .
H6B H 0.4747 0.5398 0.5704 0.034 Uiso 1 1 calc R
C6C C 0.06660(16) 0.7766(5) 0.44589(10) 0.0304(9) Uani 1 1 d .
H6C H 0.0273 0.7896 0.4324 0.036 Uiso 1 1 calc R
C6D C 0.05254(16) 0.2785(5) 0.44371(10) 0.0285(9) Uani 1 1 d .
H6D H 0.0128 0.2904 0.4309 0.034 Uiso 1 1 calc R
C7A C 0.36845(17) 1.2478(4) 0.39957(10) 0.0256(8) Uani 1 1 d .
C7B C 0.38896(16) 0.7528(4) 0.39577(10) 0.0231(8) Uani 1 1 d .
C7C C 0.12964(16) 1.0121(4) 0.60311(10) 0.0251(8) Uani 1 1 d .
C7D C 0.11314(15) 0.4995(4) 0.60205(10) 0.0217(8) Uani 1 1 d .
C8A C 0.30864(16) 1.3022(5) 0.38728(10) 0.0280(8) Uani 1 1 d .
H8A H 0.2773 1.2899 0.4051 0.034 Uiso 1 1 calc R
C8B C 0.32970(15) 0.8017(4) 0.38160(10) 0.0234(8) Uani 1 1 d .
H8B H 0.2973 0.7870 0.3985 0.028 Uiso 1 1 calc R
C8C C 0.18897(17) 1.0650(4) 0.61545(10) 0.0276(8) Uani 1 1 d .
H8C H 0.2204 1.0524 0.5976 0.033 Uiso 1 1 calc R
C8D C 0.17252(16) 0.5501(4) 0.61504(10) 0.0235(8) Uani 1 1 d .
H8D H 0.2045 0.5340 0.5978 0.028 Uiso 1 1 calc R
C9A C 0.29606(15) 1.3739(5) 0.34885(10) 0.0245(8) Uani 1 1 d .
C9B C 0.31840(15) 0.8717(4) 0.34289(10) 0.0237(8) Uani 1 1 d .
C9C C 0.20194(16) 1.1369(4) 0.65431(10) 0.0228(8) Uani 1 1 d .
C9D C 0.18438(15) 0.6244(4) 0.65347(10) 0.0220(8) Uani 1 1 d .
C10A C 0.34207(15) 1.3924(4) 0.32167(10) 0.0230(8) Uani 1 1 d .
H10A H 0.3330 1.4376 0.2952 0.028 Uiso 1 1 calc R
C10B C 0.36576(15) 0.8945(4) 0.31771(10) 0.0232(8) Uani 1 1 d .
H10B H 0.3576 0.9410 0.2912 0.028 Uiso 1 1 calc R
C10C C 0.15557(15) 1.1543(5) 0.68090(10) 0.0241(8) Uani 1 1 d .
H10C H 0.1644 1.2009 0.7073 0.029 Uiso 1 1 calc R
C10D C 0.13702(15) 0.6499(4) 0.67898(10) 0.0237(8) Uani 1 1 d .
H10D H 0.1453 0.6995 0.7051 0.028 Uiso 1 1 calc R
C11A C 0.40146(15) 1.3418(4) 0.33504(10) 0.0226(8) Uani 1 1 d .
C11B C 0.42568(15) 0.8485(4) 0.33170(10) 0.0219(8) Uani 1 1 d .
C11C C 0.09592(16) 1.1020(4) 0.66794(10) 0.0247(8) Uani 1 1 d .
C11D C 0.07736(15) 0.6013(4) 0.66543(10) 0.0212(8) Uani 1 1 d .
C12A C 0.41439(16) 1.2729(4) 0.37350(10) 0.0259(8) Uani 1 1 d .
H12A H 0.4550 1.2424 0.3822 0.031 Uiso 1 1 calc R
C12B C 0.43626(15) 0.7781(4) 0.37066(9) 0.0210(8) Uani 1 1 d .
H12B H 0.4764 0.7468 0.3802 0.025 Uiso 1 1 calc R
C12C C 0.08370(16) 1.0330(4) 0.62905(10) 0.0254(8) Uani 1 1 d .
H12C H 0.0434 0.9999 0.6202 0.031 Uiso 1 1 calc R
C12D C 0.06574(15) 0.5252(4) 0.62729(10) 0.0222(8) Uani 1 1 d .
H12D H 0.0256 0.4907 0.6184 0.027 Uiso 1 1 calc R
C13A C 0.45400(16) 1.3639(5) 0.30899(10) 0.0256(8) Uani 1 1 d .
C13B C 0.47776(16) 0.8795(4) 0.30533(10) 0.0241(8) Uani 1 1 d .
C13C C 0.04382(16) 1.1196(5) 0.69388(11) 0.0281(9) Uani 1 1 d .
C13D C 0.02504(16) 0.6322(5) 0.69207(10) 0.0255(8) Uani 1 1 d .
C14A C 0.23287(16) 1.4388(5) 0.33740(11) 0.0280(9) Uani 1 1 d .
C14B C 0.25392(16) 0.9210(5) 0.32928(10) 0.0264(8) Uani 1 1 d .
C14C C 0.26510(16) 1.2000(5) 0.66536(11) 0.0282(9) Uani 1 1 d .
C14D C 0.24818(16) 0.6782(5) 0.66648(10) 0.0258(8) Uani 1 1 d .
N1A N 0.34699(14) 1.1199(4) 0.45873(9) 0.0312(8) Uani 1 1 d .
N1B N 0.35908(13) 0.6279(4) 0.45280(8) 0.0270(7) Uani 1 1 d .
N1C N 0.15361(14) 0.8791(4) 0.54558(9) 0.0310(8) Uani 1 1 d .
N1D N 0.13952(13) 0.3711(4) 0.54330(8) 0.0251(7) Uani 1 1 d .
N2A N 0.38888(14) 1.1787(4) 0.43895(9) 0.0322(8) Uani 1 1 d .
N2B N 0.40516(13) 0.6851(4) 0.43549(8) 0.0280(7) Uani 1 1 d .
N2C N 0.11023(14) 0.9407(4) 0.56364(9) 0.0323(8) Uani 1 1 d .
N2D N 0.09561(13) 0.4291(4) 0.56223(8) 0.0268(7) Uani 1 1 d .
Na1 Na 0.39519(6) 0.64948(19) 0.65860(4) 0.0336(4) Uani 1 1 d .
Na2 Na 0.10686(6) 0.90017(18) 0.34076(4) 0.0328(4) Uani 1 1 d .
O1A O 0.41262(12) 0.9092(3) 0.61892(7) 0.0409(7) Uani 1 1 d .
O1B O 0.39726(11) 0.3952(3) 0.61339(7) 0.0338(6) Uani 1 1 d .
O1C O 0.10100(12) 0.6451(3) 0.38621(7) 0.0367(7) Uani 1 1 d .
O1D O 0.08870(12) 0.1548(3) 0.38179(7) 0.0362(7) Uani 1 1 d .
O2A O 0.50554(12) 1.3288(4) 0.32199(8) 0.0543(9) Uani 1 1 d .
O2B O 0.53148(11) 0.8722(3) 0.32120(7) 0.0313(6) Uani 1 1 d .
O2C O 0.30578(12) 1.1926(4) 0.64170(8) 0.0473(8) Uani 1 1 d .
O2D O 0.29060(11) 0.6510(4) 0.64541(7) 0.0385(7) Uani 1 1 d .
O3A O 0.44042(11) 1.4199(4) 0.27198(7) 0.0406(7) Uani 1 1 d .
H3AA H 0.4722 1.4280 0.2598 0.049 Uiso 1 1 calc R
O3B O 0.46437(10) 0.9093(3) 0.26775(7) 0.0348(6) Uani 1 1 d .
O3C O 0.27354(11) 1.2696(3) 0.70219(7) 0.0399(7) Uani 1 1 d .
H3CA H 0.3098 1.3022 0.7064 0.048 Uiso 1 1 calc R
O3D O 0.25428(11) 0.7571(4) 0.70235(7) 0.0434(7) Uani 1 1 d .
H3DA H 0.2908 0.7836 0.7079 0.052 Uiso 1 1 calc R
O4A O 0.22414(11) 1.5033(3) 0.30013(7) 0.0420(7) Uani 1 1 d .
H4A H 0.1880 1.5368 0.2959 0.050 Uiso 1 1 calc R
O4B O 0.24781(11) 0.9948(3) 0.29279(7) 0.0432(7) Uani 1 1 d .
H4B H 0.2112 1.0192 0.2869 0.052 Uiso 1 1 calc R
O4C O 0.05676(11) 1.1760(4) 0.73101(7) 0.0385(7) Uani 1 1 d .
H4C H 0.0248 1.1814 0.7431 0.046 Uiso 1 1 calc R
O4D O 0.03914(10) 0.6645(3) 0.72986(7) 0.0328(6) Uani 1 1 d .
O5A O 0.19276(12) 1.4336(4) 0.36132(8) 0.0432(7) Uani 1 1 d .
O5B O 0.21193(11) 0.8968(4) 0.35030(7) 0.0393(7) Uani 1 1 d .
O5C O -0.00751(12) 1.0799(4) 0.68102(8) 0.0479(8) Uani 1 1 d .
O5D O -0.02871(10) 0.6252(3) 0.67644(7) 0.0336(6) Uani 1 1 d .
O6 O 0.38995(10) 0.3945(3) 0.70781(7) 0.0330(6) Uani 1 1 d .
H6E H 0.4062 0.4238 0.7334 0.049 Uiso 1 1 d GR
H6F H 0.4111 0.2978 0.6997 0.049 Uiso 1 1 d GR
O7 O 0.37599(13) 0.8368(4) 0.71612(9) 0.0660(10) Uani 1 1 d .
O8 O 0.12565(12) 1.0614(4) 0.27783(9) 0.0562(9) Uani 1 1 d .
O9 O 0.10809(10) 0.6293(3) 0.29258(7) 0.0336(6) Uani 1 1 d .

loop_
_atom_site_aniso_label
_atom_site_aniso_U_11
_atom_site_aniso_U_22
_atom_site_aniso_U_33
_atom_site_aniso_U_23
_atom_site_aniso_U_13
_atom_site_aniso_U_12
C1A 0.041(2) 0.023(2) 0.0179(18) 0.0022(16) -0.0006(16) 0.0034(17)
C1B 0.032(2) 0.020(2) 0.0233(19) 0.0006(15) 0.0038(16) 0.0030(16)
C1C 0.037(2) 0.027(2) 0.0227(19) -0.0004(16) 0.0090(17) -0.0062(18)
C1D 0.038(2) 0.026(2) 0.0173(18) -0.0008(16) 0.0025(16) -0.0035(17)
C2A 0.034(2) 0.030(2) 0.029(2) -0.0014(17) -0.0052(17) -0.0050(18)
C2B 0.031(2) 0.024(2) 0.028(2) 0.0021(16) 0.0103(16) 0.0014(16)
C2C 0.030(2) 0.030(2) 0.032(2) -0.0015(17) 0.0054(17) 0.0000(17)
C2D 0.031(2) 0.024(2) 0.027(2) -0.0006(16) 0.0103(16) -0.0015(17)
C3A 0.042(2) 0.028(2) 0.029(2) -0.0023(18) 0.0113(18) -0.0028(19)
C3B 0.025(2) 0.027(2) 0.0264(19) -0.0011(16) 0.0005(15) 0.0027(16)
C3C 0.030(2) 0.030(2) 0.036(2) -0.0031(18) 0.0031(17) 0.0002(17)
C3D 0.0220(19) 0.024(2) 0.029(2) 0.0001(16) 0.0012(15) -0.0027(15)
C4A 0.037(2) 0.019(2) 0.0213(19) -0.0018(16) -0.0045(16) 0.0036(17)
C4B 0.029(2) 0.021(2) 0.0193(18) 0.0025(15) -0.0003(15) 0.0025(16)
C4C 0.036(2) 0.022(2) 0.0235(19) 0.0011(16) 0.0011(16) -0.0055(17)
C4D 0.035(2) 0.0161(19) 0.0164(17) 0.0020(14) 0.0011(15) -0.0031(16)
C5A 0.031(2) 0.031(2) 0.029(2) 0.0017(17) -0.0036(16) -0.0013(17)
C5B 0.030(2) 0.026(2) 0.026(2) 0.0027(17) 0.0078(16) -0.0042(17)
C5C 0.028(2) 0.026(2) 0.031(2) -0.0040(17) 0.0091(16) 0.0004(17)
C5D 0.028(2) 0.022(2) 0.027(2) -0.0015(16) -0.0009(16) 0.0070(16)
C6A 0.030(2) 0.025(2) 0.032(2) 0.0026(17) 0.0043(17) 0.0016(17)
C6B 0.029(2) 0.028(2) 0.026(2) 0.0009(17) -0.0010(16) -0.0038(17)
C6C 0.026(2) 0.035(2) 0.031(2) -0.0031(18) 0.0027(16) -0.0035(17)
C6D 0.026(2) 0.031(2) 0.028(2) -0.0010(17) -0.0048(16) 0.0016(17)
C7A 0.037(2) 0.020(2) 0.0200(19) 0.0023(15) 0.0005(16) -0.0009(16)
C7B 0.027(2) 0.022(2) 0.0197(18) -0.0002(15) 0.0009(15) -0.0009(16)
C7C 0.034(2) 0.024(2) 0.0176(18) 0.0009(15) -0.0013(15) 0.0015(16)
C7D 0.0245(19) 0.021(2) 0.0185(17) 0.0007(14) -0.0036(14) 0.0002(15)
C8A 0.033(2) 0.027(2) 0.0251(19) -0.0024(16) 0.0076(16) 0.0027(17)
C8B 0.027(2) 0.0214(19) 0.0217(18) 0.0012(15) 0.0031(15) -0.0033(16)
C8C 0.034(2) 0.022(2) 0.028(2) 0.0013(16) 0.0074(16) 0.0035(17)
C8D 0.027(2) 0.0203(19) 0.0234(18) 0.0002(15) 0.0027(15) 0.0015(16)
C9A 0.0236(19) 0.026(2) 0.0244(19) 0.0006(15) 0.0020(15) 0.0047(16)
C9B 0.0204(19) 0.028(2) 0.0228(19) 0.0005(15) -0.0010(14) -0.0002(15)
C9C 0.027(2) 0.0178(19) 0.0236(18) 0.0015(15) 0.0035(15) 0.0047(15)
C9D 0.0227(19) 0.0190(19) 0.0240(18) -0.0003(15) -0.0011(14) 0.0007(15)
C10A 0.028(2) 0.0218(19) 0.0197(17) -0.0011(14) 0.0035(14) 0.0042(15)
C10B 0.025(2) 0.024(2) 0.0202(18) 0.0010(15) -0.0006(14) 0.0000(16)
C10C 0.025(2) 0.026(2) 0.0205(18) 0.0011(15) -0.0014(14) 0.0011(16)
C10D 0.027(2) 0.025(2) 0.0191(18) -0.0003(15) -0.0021(15) -0.0006(16)
C11A 0.024(2) 0.023(2) 0.0196(18) -0.0023(15) -0.0007(14) 0.0002(16)
C11B 0.0234(19) 0.0225(19) 0.0195(18) -0.0022(15) -0.0004(14) -0.0012(15)
C11C 0.025(2) 0.021(2) 0.0283(19) 0.0034(15) 0.0018(15) 0.0022(15)
C11D 0.0212(19) 0.0202(19) 0.0219(18) 0.0037(15) -0.0011(14) 0.0013(15)
C12A 0.027(2) 0.025(2) 0.0255(19) -0.0009(16) -0.0019(15) 0.0008(16)
C12B 0.0225(19) 0.023(2) 0.0170(17) -0.0022(14) -0.0019(14) 0.0022(15)
C12C 0.029(2) 0.021(2) 0.0251(19) 0.0048(16) -0.0040(15) 0.0010(16)
C12D 0.0217(19) 0.022(2) 0.0222(18) 0.0038(15) -0.0022(14) -0.0029(15)
C13A 0.023(2) 0.027(2) 0.026(2) 0.0011(16) -0.0019(15) 0.0035(16)
C13B 0.026(2) 0.024(2) 0.0217(19) -0.0023(15) 0.0003(15) 0.0025(16)
C13C 0.021(2) 0.033(2) 0.029(2) 0.0049(17) -0.0006(15) -0.0011(17)
C13D 0.027(2) 0.026(2) 0.0234(19) 0.0050(16) 0.0019(15) 0.0011(16)
C14A 0.031(2) 0.022(2) 0.031(2) -0.0029(17) 0.0043(17) 0.0013(17)
C14B 0.024(2) 0.027(2) 0.027(2) 0.0043(16) -0.0064(16) -0.0050(16)
C14C 0.025(2) 0.029(2) 0.030(2) -0.0061(17) 0.0019(16) 0.0005(17)
C14D 0.026(2) 0.024(2) 0.026(2) 0.0032(16) -0.0014(16) 0.0012(16)
N1A 0.0337(19) 0.0297(19) 0.0302(17) -0.0020(14) 0.0017(14) 0.0046(15)
N1B 0.0328(18) 0.0250(18) 0.0234(16) 0.0016(13) 0.0027(13) -0.0010(14)
N1C 0.0355(19) 0.0281(19) 0.0287(17) -0.0014(14) -0.0009(14) 0.0015(15)
N1D 0.0277(17) 0.0242(17) 0.0230(16) 0.0012(13) 0.0003(13) -0.0005(13)
N2A 0.0330(18) 0.0343(19) 0.0300(18) 0.0004(15) 0.0071(15) 0.0008(15)
N2B 0.0300(17) 0.0330(18) 0.0211(16) 0.0011(14) 0.0023(13) 0.0011(14)
N2C 0.040(2) 0.0311(19) 0.0259(17) -0.0031(14) 0.0061(14) -0.0037(15)
N2D 0.0321(17) 0.0291(17) 0.0193(15) -0.0039(13) 0.0029(13) -0.0042(14)
Na1 0.0221(7) 0.0446(9) 0.0336(8) 0.0007(7) -0.0012(6) -0.0011(7)
Na2 0.0223(8) 0.0445(9) 0.0314(8) -0.0030(7) 0.0004(6) -0.0002(6)
O1A 0.0510(18) 0.0448(17) 0.0258(14) 0.0110(12) -0.0037(12) -0.0006(14)
O1B 0.0377(15) 0.0422(17) 0.0215(13) 0.0059(12) 0.0023(11) -0.0002(12)
O1C 0.0417(16) 0.0455(17) 0.0227(14) -0.0044(12) 0.0019(11) 0.0004(13)
O1D 0.0466(17) 0.0387(16) 0.0227(13) -0.0076(12) -0.0017(11) 0.0030(13)
O2A 0.0201(15) 0.099(2) 0.0435(17) 0.0217(16) -0.0010(13) 0.0063(16)
O2B 0.0254(14) 0.0450(17) 0.0234(13) 0.0012(11) 0.0011(11) 0.0040(12)
O2C 0.0336(16) 0.062(2) 0.0487(17) -0.0208(15) 0.0185(13) -0.0154(14)
O2D 0.0206(14) 0.0579(19) 0.0364(15) -0.0082(13) -0.0005(11) -0.0008(13)
O3A 0.0270(15) 0.0680(19) 0.0274(14) 0.0117(13) 0.0064(11) 0.0120(13)
O3B 0.0254(14) 0.0613(18) 0.0178(13) 0.0055(12) 0.0021(10) 0.0007(12)
O3C 0.0286(15) 0.0589(19) 0.0321(15) -0.0098(13) 0.0015(11) -0.0072(13)
O3D 0.0280(15) 0.065(2) 0.0360(16) -0.0202(14) -0.0029(12) -0.0066(14)
O4A 0.0303(15) 0.065(2) 0.0312(15) 0.0102(13) 0.0046(11) 0.0205(14)
O4B 0.0236(14) 0.065(2) 0.0397(16) 0.0204(14) -0.0057(12) -0.0014(13)
O4C 0.0226(14) 0.0660(19) 0.0276(14) -0.0101(13) 0.0065(11) -0.0090(13)
O4D 0.0260(14) 0.0545(17) 0.0179(13) -0.0059(12) 0.0015(10) -0.0006(12)
O5A 0.0304(15) 0.0534(18) 0.0478(17) 0.0144(14) 0.0162(13) 0.0109(13)
O5B 0.0195(14) 0.065(2) 0.0334(15) 0.0087(13) 0.0042(11) 0.0010(13)
O5C 0.0234(15) 0.077(2) 0.0433(17) -0.0128(15) 0.0006(12) -0.0038(15)
O5D 0.0205(14) 0.0514(18) 0.0286(14) 0.0027(12) -0.0001(11) -0.0054(12)
O6 0.0278(14) 0.0380(16) 0.0325(14) -0.0019(12) -0.0017(11) 0.0004(12)
O7 0.0328(17) 0.087(2) 0.078(2) -0.0483(19) -0.0021(15) -0.0090(16)
O8 0.0313(16) 0.067(2) 0.069(2) 0.0363(17) -0.0060(14) 0.0001(15)
O9 0.0241(14) 0.0411(16) 0.0349(14) -0.0018(12) -0.0017(11) 0.0037(12)

loop_
_atom_type_symbol
_atom_type_description
_atom_type_scat_dispersion_real
_atom_type_scat_dispersion_imag
_atom_type_scat_source
C C 0.0033 0.0016 'International Tables Vol C Tables 4.2.6.8 and 6.1.1.4'
H H 0.0000 0.0000 'International Tables Vol C Tables 4.2.6.8 and 6.1.1.4'
N N 0.0061 0.0033 'International Tables Vol C Tables 4.2.6.8 and 6.1.1.4'
Na Na 0.0362 0.0249 'International Tables Vol C Tables 4.2.6.8 and 6.1.1.4'
O O 0.0106 0.0060 'International Tables Vol C Tables 4.2.6.8 and 6.1.1.4'

loop_
_geom_angle_atom_site_label_1
_geom_angle_atom_site_label_2
_geom_angle_atom_site_label_3
_geom_angle
_geom_angle_site_symmetry_1
_geom_angle_site_symmetry_3
C6A C1A C2A 120.4(3) . .
C6A C1A O1A 119.5(3) . .
O1A C1A C2A 120.1(3) . .
C2B C1B C6B 120.1(3) . .
O1B C1B C2B 122.1(3) . .
O1B C1B C6B 117.8(3) . .
C2C C1C C6C 120.2(3) . .
O1C C1C C2C 121.7(3) . .
O1C C1C C6C 118.1(3) . .
C2D C1D C6D 119.7(3) . .
O1D C1D C2D 118.8(3) . .
O1D C1D C6D 121.5(3) . .
C1A C2A H2A 120.2 . .
C3A C2A C1A 119.7(4) . .
C3A C2A H2A 120.2 . .
C1B C2B H2B 120.3 . .
C3B C2B C1B 119.4(3) . .
C3B C2B H2B 120.3 . .
C1C C2C H2C 120.3 . .
C3C C2C C1C 119.4(3) . .
C3C C2C H2C 120.3 . .
C1D C2D H2D 120.3 . .
C3D C2D C1D 119.5(3) . .
C3D C2D H2D 120.3 . .
C2A C3A H3A 120.2 . .
C2A C3A C4A 119.6(3) . .
C4A C3A H3A 120.2 . .
C2B C3B H3B 119.4 . .
C2B C3B C4B 121.3(3) . .
C4B C3B H3B 119.4 . .
C2C C3C H3C 119.4 . .
C2C C3C C4C 121.2(4) . .
C4C C3C H3C 119.4 . .
C2D C3D H3D 119.5 . .
C2D C3D C4D 121.0(3) . .
C4D C3D H3D 119.5 . .
C3A C4A N1A 124.0(3) . .
C5A C4A C3A 120.1(3) . .
C5A C4A N1A 115.8(3) . .
C3B C4B C5B 119.2(3) . .
C3B C4B N1B 115.7(3) . .
C5B C4B N1B 125.0(3) . .
C3C C4C C5C 119.4(3) . .
C3C C4C N1C 115.8(3) . .
C5C C4C N1C 124.8(3) . .
C3D C4D C5D 119.2(3) . .
C3D C4D N1D 117.2(3) . .
C5D C4D N1D 123.6(3) . .
C4A C5A H5A 119.8 . .
C4A C5A C6A 120.5(4) . .
C6A C5A H5A 119.8 . .
C4B C5B H5B 120.0 . .
C6B C5B C4B 119.9(3) . .
C6B C5B H5B 120.0 . .
C4C C5C H5C 120.0 . .
C6C C5C C4C 120.1(3) . .
C6C C5C H5C 120.0 . .
C4D C5D H5D 119.9 . .
C6D C5D C4D 120.1(3) . .
C6D C5D H5D 119.9 . .
C1A C6A C5A 119.6(3) . .
C1A C6A H6A 120.2 . .
C5A C6A H6A 120.2 . .
C1B C6B H6B 119.9 . .
C5B C6B C1B 120.1(3) . .
C5B C6B H6B 119.9 . .
C1C C6C H6C 120.1 . .
C5C C6C C1C 119.8(3) . .
C5C C6C H6C 120.1 . .
C1D C6D H6D 119.8 . .
C5D C6D C1D 120.3(3) . .
C5D C6D H6D 119.8 . .
C8A C7A N2A 125.8(3) . .
C12A C7A C8A 119.3(3) . .
C12A C7A N2A 114.6(3) . .
C8B C7B N2B 124.2(3) . .
C12B C7B C8B 119.0(3) . .
C12B C7B N2B 116.8(3) . .
C8C C7C N2C 125.1(3) . .
C12C C7C C8C 119.9(3) . .
C12C C7C N2C 114.9(3) . .
C8D C7D C12D 120.2(3) . .
C8D C7D N2D 123.9(3) . .
C12D C7D N2D 115.8(3) . .
C7A C8A H8A 120.2 . .
C9A C8A C7A 119.6(3) . .
C9A C8A H8A 120.2 . .
C7B C8B H8B 119.9 . .
C9B C8B C7B 120.3(3) . .
C9B C8B H8B 119.9 . .
C7C C8C H8C 120.1 . .
C7C C8C C9C 119.8(3) . .
C9C C8C H8C 120.1 . .
C7D C8D H8D 120.2 . .
C9D C8D C7D 119.6(3) . .
C9D C8D H8D 120.2 . .
C8A C9A C10A 121.2(3) . .
C8A C9A C14A 118.4(3) . .
C10A C9A C14A 120.4(3) . .
C8B C9B C10B 120.5(3) . .
C8B C9B C14B 117.9(3) . .
C10B C9B C14B 121.6(3) . .
C8C C9C C10C 120.2(3) . .
C8C C9C C14C 117.9(3) . .
C10C C9C C14C 121.8(3) . .
C8D C9D C10D 120.4(3) . .
C8D C9D C14D 118.5(3) . .
C10D C9D C14D 121.1(3) . .
C9A C10A H10A 121.0 . .
C11A C10A C9A 118.1(3) . .
C11A C10A H10A 121.0 . .
C9B C10B H10B 120.0 . .
C9B C10B C11B 119.9(3) . .
C11B C10B H10B 120.0 . .
C9C C10C H10C 120.3 . .
C9C C10C C11C 119.4(3) . .
C11C C10C H10C 120.3 . .
C9D C10D H10D 120.2 . .
C11D C10D C9D 119.5(3) . .
C11D C10D H10D 120.2 . .
C10A C11A C13A 122.0(3) . .
C12A C11A C10A 120.9(3) . .
C12A C11A C13A 117.1(3) . .
C10B C11B C13B 120.4(3) . .
C12B C11B C10B 118.8(3) . .
C12B C11B C13B 120.7(3) . .
C10C C11C C13C 122.9(3) . .
C12C C11C C10C 119.7(3) . .
C12C C11C C13C 117.5(3) . .
C10D C11D C13D 120.5(3) . .
C12D C11D C10D 120.0(3) . .
C12D C11D C13D 119.6(3) . .
C7A C12A H12A 119.6 . .
C11A C12A C7A 120.8(3) . .
C11A C12A H12A 119.6 . .
C7B C12B C11B 121.5(3) . .
C7B C12B H12B 119.3 . .
C11B C12B H12B 119.3 . .
C7C C12C C11C 121.0(3) . .
C7C C12C H12C 119.5 . .
C11C C12C H12C 119.5 . .
C7D C12D H12D 119.9 . .
C11D C12D C7D 120.3(3) . .
C11D C12D H12D 119.9 . .
O2A C13A C11A 120.9(3) . .
O2A C13A O3A 122.9(3) . .
O3A C13A C11A 116.2(3) . .
O2B C13B C11B 119.0(3) . .
O2B C13B O3B 123.6(3) . .
O3B C13B C11B 117.4(3) . .
O4C C13C C11C 116.5(3) . .
O5C C13C C11C 120.9(3) . .
O5C C13C O4C 122.5(3) . .
O4D C13D C11D 117.0(3) . .
O5D C13D C11D 119.2(3) . .
O5D C13D O4D 123.8(3) . .
O4A C14A C9A 114.9(3) . .
O5A C14A C9A 121.8(3) . .
O5A C14A O4A 123.3(3) . .
O4B C14B C9B 113.8(3) . .
O5B C14B C9B 122.4(3) . .
O5B C14B O4B 123.8(3) . .
O2C C14C C9C 122.7(3) . .
O2C C14C O3C 122.8(3) . .
O3C C14C C9C 114.5(3) . .
O2D C14D C9D 122.2(3) . .
O2D C14D O3D 123.7(3) . .
O3D C14D C9D 114.1(3) . .
N2A N1A C4A 113.0(3) . .
N2B N1B C4B 114.3(3) . .
N2C N1C C4C 113.8(3) . .
N2D N1D C4D 114.7(3) . .
N1A N2A C7A 114.1(3) . .
N1B N2B C7B 112.4(3) . .
N1C N2C C7C 112.6(3) . .
N1D N2D C7D 114.6(3) . .
O1A Na1 O1B 107.16(9) . .
O1A Na1 O6 171.15(10) . .
O1A Na1 O7 89.92(11) . .
O1B Na1 O6 78.48(9) . .
O2A Na1 O1A 84.44(11) 3_676 .
O2A Na1 O1B 99.77(11) 3_676 .
O2A Na1 O2D 172.65(12) 3_676 .
O2A Na1 O6 87.89(10) 3_676 .
O2A Na1 O7 87.61(11) 3_676 .
O2D Na1 O1A 95.26(10) . .
O2D Na1 O1B 87.35(10) . .
O2D Na1 O6 91.78(10) . .
O2D Na1 O7 85.05(10) . .
O7 Na1 O1B 161.89(12) . .
O7 Na1 O6 85.34(11) . .
O1C Na2 O8 157.28(11) . .
O1C Na2 O9 76.24(9) . .
O1D Na2 O1C 105.18(9) 1_565 .
O1D Na2 O8 97.37(11) 1_565 .
O1D Na2 O9 170.79(10) 1_565 .
O5B Na2 O1C 90.41(10) . .
O5B Na2 O1D 98.06(10) . 1_565
O5B Na2 O8 83.65(10) . .
O5B Na2 O9 91.00(9) . .
O5C Na2 O1C 98.77(11) 3_576 .
O5C Na2 O1D 85.84(10) 3_576 1_565
O5C Na2 O5B 168.76(11) 3_576 .
O5C Na2 O8 85.41(10) 3_576 .
O5C Na2 O9 84.95(10) 3_576 .
O8 Na2 O9 81.94(10) . .
C1A O1A Na1 134.6(2) . .
C1B O1B Na1 110.2(2) . .
C1C O1C Na2 110.1(2) . .
C1D O1D Na2 138.1(2) . 1_545
C13A O2A Na1 162.6(3) . 3_676
C14D O2D Na1 133.3(2) . .
C13A O3A H3AA 109.5 . .
C14C O3C H3CA 109.5 . .
C14D O3D H3DA 109.5 . .
C14A O4A H4A 109.5 . .
C14B O4B H4B 109.5 . .
C13C O4C H4C 109.5 . .
C14B O5B Na2 136.1(2) . .
C13C O5C Na2 161.8(3) . 3_576
Na1 O6 H6E 112.1 . .
Na1 O6 H6F 111.5 . .
H6E O6 H6F 106.9 . .

loop_
_geom_bond_atom_site_label_1
_geom_bond_atom_site_label_2
_geom_bond_distance
_geom_bond_site_symmetry_2
C1A C2A 1.389(5) .
C1A C6A 1.373(5) .
C1A O1A 1.382(4) .
C1B C2B 1.385(5) .
C1B C6B 1.391(5) .
C1B O1B 1.370(4) .
C1C C2C 1.391(5) .
C1C C6C 1.392(5) .
C1C O1C 1.366(4) .
C1D C2D 1.385(5) .
C1D C6D 1.394(5) .
C1D O1D 1.381(4) .
C2A H2A 0.9400 .
C2A C3A 1.381(5) .
C2B H2B 0.9400 .
C2B C3B 1.370(4) .
C2C H2C 0.9400 .
C2C C3C 1.374(5) .
C2D H2D 0.9400 .
C2D C3D 1.376(4) .
C3A H3A 0.9400 .
C3A C4A 1.390(5) .
C3B H3B 0.9400 .
C3B C4B 1.386(4) .
C3C H3C 0.9400 .
C3C C4C 1.381(5) .
C3D H3D 0.9400 .
C3D C4D 1.386(4) .
C4A C5A 1.372(5) .
C4A N1A 1.439(4) .
C4B C5B 1.390(5) .
C4B N1B 1.419(4) .
C4C C5C 1.394(5) .
C4C N1C 1.418(4) .
C4D C5D 1.389(5) .
C4D N1D 1.423(4) .
C5A H5A 0.9400 .
C5A C6A 1.382(5) .
C5B H5B 0.9400 .
C5B C6B 1.377(4) .
C5C H5C 0.9400 .
C5C C6C 1.382(4) .
C5D H5D 0.9400 .
C5D C6D 1.371(4) .
C6A H6A 0.9400 .
C6B H6B 0.9400 .
C6C H6C 0.9400 .
C6D H6D 0.9400 .
C7A C8A 1.399(5) .
C7A C12A 1.382(5) .
C7A N2A 1.431(4) .
C7B C8B 1.392(4) .
C7B C12B 1.385(4) .
C7B N2B 1.418(4) .
C7C C8C 1.387(5) .
C7C C12C 1.375(5) .
C7C N2C 1.435(4) .
C7D C8D 1.388(4) .
C7D C12D 1.389(4) .
C7D N2D 1.434(4) .
C8A H8A 0.9400 .
C8A C9A 1.379(4) .
C8B H8B 0.9400 .
C8B C9B 1.379(4) .
C8C H8C 0.9400 .
C8C C9C 1.393(5) .
C8D H8D 0.9400 .
C8D C9D 1.385(4) .
C9A C10A 1.402(4) .
C9A C14A 1.486(5) .
C9B C10B 1.385(4) .
C9B C14B 1.492(5) .
C9C C10C 1.394(4) .
C9C C14C 1.479(5) .
C9D C10D 1.394(4) .
C9D C14D 1.483(5) .
C10A H10A 0.9400 .
C10A C11A 1.391(4) .
C10B H10B 0.9400 .
C10B C11B 1.398(4) .
C10C H10C 0.9400 .
C10C C11C 1.397(5) .
C10D H10D 0.9400 .
C10D C11D 1.394(4) .
C11A C12A 1.373(4) .
C11A C13A 1.493(5) .
C11B C12B 1.386(4) .
C11B C13B 1.501(4) .
C11C C12C 1.384(5) .
C11C C13C 1.480(5) .
C11D C12D 1.381(4) .
C11D C13D 1.511(4) .
C12A H12A 0.9400 .
C12B H12B 0.9400 .
C12C H12C 0.9400 .
C12D H12D 0.9400 .
C13A O2A 1.203(4) .
C13A O3A 1.298(4) .
C13B O2B 1.249(4) .
C13B O3B 1.266(4) .
C13C O4C 1.300(4) .
C13C O5C 1.206(4) .
C13D O4D 1.278(4) .
C13D O5D 1.247(4) .
C14A O4A 1.315(4) .
C14A O5A 1.222(4) .
C14B O4B 1.317(4) .
C14B O5B 1.204(4) .
C14C O2C 1.226(4) .
C14C O3C 1.316(4) .
C14D O2D 1.216(4) .
C14D O3D 1.315(4) .
N1A N2A 1.243(4) .
N1B N2B 1.269(4) .
N1C N2C 1.245(4) .
N1D N2D 1.261(4) .
Na1 O1A 2.387(3) .
Na1 O1B 2.416(3) .
Na1 O2A 2.221(3) 3_676
Na1 O2D 2.295(3) .
Na1 O6 2.508(3) .
Na1 O7 2.415(3) .
Na2 O1C 2.432(3) .
Na2 O1D 2.385(3) 1_565
Na2 O5B 2.295(3) .
Na2 O5C 2.240(3) 3_576
Na2 O8 2.454(3) .
Na2 O9 2.572(3) .
O1D Na2 2.385(3) 1_545
O2A Na1 2.221(3) 3_676
O3A H3AA 0.8300 .
O3C H3CA 0.8300 .
O3D H3DA 0.8300 .
O4A H4A 0.8300 .
O4B H4B 0.8300 .
O4C H4C 0.8300 .
O5C Na2 2.239(3) 3_576
O6 H6E 0.9123 .
O6 H6F 0.9103 .

loop_
_geom_hbond_atom_site_label_D
_geom_hbond_atom_site_label_H
_geom_hbond_atom_site_label_A
_geom_hbond_distance_DH
_geom_hbond_distance_HA
_geom_hbond_distance_DA
_geom_hbond_angle_DHA
_geom_hbond_site_symmetry_A
O3A H3AA O3B 0.83 1.72 2.542(3) 170.7 2_655
O3C H3CA O6 0.83 1.88 2.705(3) 170.8 1_565
O3D H3DA O7 0.83 1.90 2.731(4) 175.1 .
O4A H4A O9 0.83 1.88 2.701(3) 172.7 1_565
O4B H4B O8 0.83 1.90 2.725(4) 174.4 .
O4C H4C O4D 0.83 1.72 2.544(3) 172.5 2_556
O6 H6E O3B 0.91 2.06 2.860(3) 146.2 4_576
O6 H6F O2B 0.91 1.95 2.845(3) 168.1 3_666

loop_
_geom_torsion_atom_site_label_1
_geom_torsion_atom_site_label_2
_geom_torsion_atom_site_label_3
_geom_torsion_atom_site_label_4
_geom_torsion
_geom_torsion_site_symmetry_4
C1A C2A C3A C4A -0.1(5) .
C1B C2B C3B C4B -0.8(5) .
C1C C2C C3C C4C -1.0(5) .
C1D C2D C3D C4D -0.5(5) .
C2A C1A C6A C5A -2.5(6) .
C2A C1A O1A Na1 -131.9(3) .
C2A C3A C4A C5A -1.6(5) .
C2A C3A C4A N1A 176.2(3) .
C2B C1B C6B C5B 0.2(5) .
C2B C1B O1B Na1 -101.6(3) .
C2B C3B C4B C5B 0.6(5) .
C2B C3B C4B N1B -177.4(3) .
C2C C1C C6C C5C 0.6(5) .
C2C C1C O1C Na2 -97.8(3) .
C2C C3C C4C C5C 1.8(5) .
C2C C3C C4C N1C -177.3(3) .
C2D C1D C6D C5D 2.8(5) .
C2D C1D O1D Na2 48.2(5) 1_545
C2D C3D C4D C5D 2.8(5) .
C2D C3D C4D N1D -177.1(3) .
C3A C4A C5A C6A 1.1(5) .
C3A C4A N1A N2A 6.0(5) .
C3B C4B C5B C6B 0.0(5) .
C3B C4B N1B N2B -174.0(3) .
C3C C4C C5C C6C -1.3(5) .
C3C C4C N1C N2C -175.3(3) .
C3D C4D C5D C6D -2.3(5) .
C3D C4D N1D N2D -174.9(3) .
C4A C5A C6A C1A 0.9(5) .
C4A N1A N2A C7A -176.6(3) .
C4B C5B C6B C1B -0.4(5) .
C4B N1B N2B C7B -177.0(3) .
C4C C5C C6C C1C 0.2(5) .
C4C N1C N2C C7C -176.4(3) .
C4D C5D C6D C1D -0.5(5) .
C4D N1D N2D C7D -175.6(3) .
C5A C4A N1A N2A -176.2(3) .
C5B C4B N1B N2B 8.1(5) .
C5C C4C N1C N2C 5.7(5) .
C5D C4D N1D N2D 5.1(5) .
C6A C1A C2A C3A 2.1(6) .
C6A C1A O1A Na1 47.2(5) .
C6B C1B C2B C3B 0.4(5) .
C6B C1B O1B Na1 77.6(3) .
C6C C1C C2C C3C -0.2(5) .
C6C C1C O1C Na2 80.9(3) .
C6D C1D C2D C3D -2.3(5) .
C6D C1D O1D Na2 -130.0(3) 1_545
C7A C8A C9A C10A 0.4(5) .
C7A C8A C9A C14A -177.0(3) .
C7B C8B C9B C10B -0.2(5) .
C7B C8B C9B C14B 179.7(3) .
C7C C8C C9C C10C 0.5(5) .
C7C C8C C9C C14C -176.9(3) .
C7D C8D C9D C10D -0.5(5) .
C7D C8D C9D C14D -179.7(3) .
C8A C7A C12A C11A -3.4(5) .
C8A C7A N2A N1A 20.1(5) .
C8A C9A C10A C11A -2.1(5) .
C8A C9A C14A O4A -179.2(3) .
C8A C9A C14A O5A 1.6(5) .
C8B C7B C12B C11B -0.9(5) .
C8B C7B N2B N1B 18.1(5) .
C8B C9B C10B C11B -0.8(5) .
C8B C9B C14B O4B 176.8(3) .
C8B C9B C14B O5B -2.3(5) .
C8C C7C C12C C11C -1.7(5) .
C8C C7C N2C N1C 20.8(5) .
C8C C9C C10C C11C -1.1(5) .
C8C C9C C14C O2C 0.6(5) .
C8C C9C C14C O3C 178.6(3) .
C8D C7D C12D C11D 0.0(5) .
C8D C7D N2D N1D 18.1(5) .
C8D C9D C10D C11D -0.5(5) .
C8D C9D C14D O2D -3.7(5) .
C8D C9D C14D O3D 176.1(3) .
C9A C10A C11A C12A 1.1(5) .
C9A C10A C11A C13A -177.3(3) .
C9B C10B C11B C12B 0.8(5) .
C9B C10B C11B C13B -177.5(3) .
C9B C14B O5B Na2 -166.9(2) .
C9C C10C C11C C12C 0.3(5) .
C9C C10C C11C C13C -178.7(3) .
C9D C10D C11D C12D 1.3(5) .
C9D C10D C11D C13D -178.3(3) .
C9D C14D O2D Na1 -163.2(2) .
C10A C9A C14A O4A 3.4(5) .
C10A C9A C14A O5A -175.8(3) .
C10A C11A C12A C7A 1.7(5) .
C10A C11A C13A O2A 175.7(4) .
C10A C11A C13A O3A -5.2(5) .
C10B C9B C14B O4B -3.3(5) .
C10B C9B C14B O5B 177.6(3) .
C10B C11B C12B C7B 0.0(5) .
C10B C11B C13B O2B 165.5(3) .
C10B C11B C13B O3B -15.6(5) .
C10C C9C C14C O2C -176.8(4) .
C10C C9C C14C O3C 1.2(5) .
C10C C11C C12C C7C 1.1(5) .
C10C C11C C13C O4C -4.5(5) .
C10C C11C C13C O5C 176.9(4) .
C10D C9D C14D O2D 177.1(3) .
C10D C9D C14D O3D -3.0(5) .
C10D C11D C12D C7D -1.0(5) .
C10D C11D C13D O4D -15.7(5) .
C10D C11D C13D O5D 164.3(3) .
C11A C13A O2A Na1 -120.9(8) 3_676
C11C C13C O5C Na2 -113.0(8) 3_576
C12A C7A C8A C9A 2.3(5) .
C12A C7A N2A N1A -165.0(3) .
C12A C11A C13A O2A -2.7(5) .
C12A C11A C13A O3A 176.4(3) .
C12B C7B C8B C9B 1.0(5) .
C12B C7B N2B N1B -164.8(3) .
C12B C11B C13B O2B -12.8(5) .
C12B C11B C13B O3B 166.1(3) .
C12C C7C C8C C9C 0.9(5) .
C12C C7C N2C N1C -161.7(3) .
C12C C11C C13C O4C 176.6(3) .
C12C C11C C13C O5C -2.1(5) .
C12D C7D C8D C9D 0.7(5) .
C12D C7D N2D N1D -165.4(3) .
C12D C11D C13D O4D 164.7(3) .
C12D C11D C13D O5D -15.3(5) .
C13A C11A C12A C7A -179.9(3) .
C13B C11B C12B C7B 178.3(3) .
C13C C11C C12C C7C -179.8(3) .
C13D C11D C12D C7D 178.6(3) .
C14A C9A C10A C11A 175.2(3) .
C14B C9B C10B C11B 179.3(3) .
C14C C9C C10C C11C 176.2(3) .
C14D C9D C10D C11D 178.6(3) .
N1A C4A C5A C6A -176.8(3) .
N1B C4B C5B C6B 177.8(3) .
N1C C4C C5C C6C 177.6(3) .
N1D C4D C5D C6D 177.6(3) .
N2A C7A C8A C9A 177.1(3) .
N2A C7A C12A C11A -178.7(3) .
N2B C7B C8B C9B 178.0(3) .
N2B C7B C12B C11B -178.1(3) .
N2C C7C C8C C9C 178.3(3) .
N2C C7C C12C C11C -179.4(3) .
N2D C7D C8D C9D 177.0(3) .
N2D C7D C12D C11D -176.6(3) .
O1A C1A C2A C3A -178.8(3) .
O1A C1A C6A C5A 178.4(3) .
O1B C1B C2B C3B 179.6(3) .
O1B C1B C6B C5B -179.0(3) .
O1C C1C C2C C3C 178.4(3) .
O1C C1C C6C C5C -178.0(3) .
O1D C1D C2D C3D 179.5(3) .
O1D C1D C6D C5D -179.0(3) .
O3A C13A O2A Na1 60.1(11) 3_676
O3D C14D O2D Na1 16.9(6) .
O4B C14B O5B Na2 14.1(6) .
O4C C13C O5C Na2 68.4(10) 3_576
